data_7058804
loop_
_publ_author_name
'Przychodze\'n, Witold'
'Chojnacki, Jaros\/law'
'Nierzwicki, \/Lukasz'

_publ_section_title
;
 Medium-sized cyclic bis(anisylphosphonothioyl)disulfanes and their
 corresponding cyclic sulfane-structures and most characteristic reactions
;
_journal_issue 38
_journal_name_full 'New Journal of Chemistry'
_journal_page_first 15413
_journal_paper_doi 10.1039/C9NJ03682B
_journal_volume 43
_journal_year 2019
_chemical_formula_moiety 'C19 H24 O4 P2 S3'
_chemical_formula_sum 'C19 H24 O4 P2 S3'
_chemical_formula_weight 474.50
_space_group_crystal_system monoclinic
_space_group_IT_number 14
_space_group_name_Hall '-P 2yn'
_space_group_name_H-M_alt 'P 1 21/n 1'
_symmetry_space_group_name_Hall '-P 2yn'
_symmetry_space_group_name_H-M 'P 1 21/n 1'
_atom_sites_solution_hydrogens geom
_atom_sites_solution_primary direct
_atom_sites_solution_secondary difmap
_audit_creation_date 2019-08-20
_audit_creation_method
;
Olex2 1.2
(compiled 2018.05.29 svn.r3508 for OlexSys, GUI svn.r5506)
;
_audit_update_record
;
2019-08-20 deposited with the CCDC.    2019-08-27 downloaded from the CCDC.
;
_cell_angle_alpha 90
_cell_angle_beta 112.627(13)
_cell_angle_gamma 90
_cell_formula_units_Z 4
_cell_length_a 11.2880(18)
_cell_length_b 18.3863(13)
_cell_length_c 12.2511(11)
_cell_measurement_reflns_used 3058
_cell_measurement_temperature 293(2)
_cell_measurement_theta_max 28.78
_cell_measurement_theta_min 2.11
_cell_volume 2346.9(5)
_computing_cell_refinement 'CrysAlisPro, Agilent Technologies, Version 1.171.35.15 (release 03-08-2011 CrysAlis171 .NET)'
_computing_data_collection 'CrysAlisPro, Agilent Technologies, Version 1.171.35.15 (release 03-08-2011 CrysAlis171 .NET)'
_computing_data_reduction 'CrysAlisPro, Agilent Technologies, Version 1.171.35.15 (release 03-08-2011 CrysAlis171 .NET)'
_computing_molecular_graphics 'Olex2 (Dolomanov et al., 2009)'
_computing_publication_material 'Olex2 (Dolomanov et al., 2009)'
_computing_structure_refinement 'ShelXL (Sheldrick, 2015)'
_computing_structure_solution 'SHELXS (Sheldrick, 2008)'
_diffrn_ambient_temperature 293(2)
_diffrn_detector_area_resol_mean 8.19
_diffrn_measured_fraction_theta_full 0.984
_diffrn_measured_fraction_theta_max 0.984
_diffrn_measurement_device_type 'KM4CCD, Sapphire2, large Be window'
_diffrn_measurement_method '\w scans'
_diffrn_radiation_type MoK\a
_diffrn_radiation_wavelength 0.71073
_diffrn_reflns_av_R_equivalents 0.0613
_diffrn_reflns_av_unetI/netI 0.0974
_diffrn_reflns_Laue_measured_fraction_full 0.984
_diffrn_reflns_Laue_measured_fraction_max 0.984
_diffrn_reflns_limit_h_max 11
_diffrn_reflns_limit_h_min -13
_diffrn_reflns_limit_k_max 17
_diffrn_reflns_limit_k_min -22
_diffrn_reflns_limit_l_max 13
_diffrn_reflns_limit_l_min -14
_diffrn_reflns_number 11898
_diffrn_reflns_point_group_measured_fraction_full 0.984
_diffrn_reflns_point_group_measured_fraction_max 0.984
_diffrn_reflns_theta_full 25.242
_diffrn_reflns_theta_max 25.497
_diffrn_reflns_theta_min 2.114
_exptl_absorpt_coefficient_mu 0.474
_exptl_absorpt_correction_T_max 1
_exptl_absorpt_correction_T_min 0.889
_exptl_absorpt_correction_type multi-scan
_exptl_absorpt_process_details
;
        CrysAlisPro, Agilent Technologies,
        Version 1.171.35.15 (release 03-08-2011 CrysAlis171 .NET)
        (compiled Aug  3 2011,13:03:54)
        Empirical absorption correction using spherical harmonics,
 implemented in SCALE3 ABSPACK scaling algorithm.
;
_exptl_crystal_colour colorless
_exptl_crystal_density_diffrn 1.343
_exptl_crystal_density_method 'not measured'
_exptl_crystal_description needle
_exptl_crystal_F_000 992
_exptl_crystal_size_max 0.13
_exptl_crystal_size_mid 0.04
_exptl_crystal_size_min 0.02
_refine_diff_density_max 0.318
_refine_diff_density_min -0.452
_refine_diff_density_rms 0.069
_refine_ls_extinction_method none
_refine_ls_goodness_of_fit_ref 1.067
_refine_ls_hydrogen_treatment constr
_refine_ls_matrix_type full
_refine_ls_number_parameters 253
_refine_ls_number_reflns 4297
_refine_ls_number_restraints 0
_refine_ls_restrained_S_all 1.067
_refine_ls_R_factor_all 0.1286
_refine_ls_R_factor_gt 0.0610
_refine_ls_shift/su_max 0.003
_refine_ls_shift/su_mean 0.000
_refine_ls_structure_factor_coef Fsqd
_refine_ls_weighting_details 'w=1/[\s^2^(Fo^2^)+(0.0607P)^2^+1.4040P] where P=(Fo^2^+2Fc^2^)/3'
_refine_ls_weighting_scheme calc
_refine_ls_wR_factor_gt 0.1330
_refine_ls_wR_factor_ref 0.1804
_reflns_Friedel_coverage 0.000
_reflns_number_gt 2318
_reflns_number_total 4297
_reflns_threshold_expression 'I > 2\s(I)'
_cod_data_source_file c9nj03682b2.cif
_cod_data_source_block 3b_cis
_cod_depositor_comments 'Adding full bibliography for 7058796--7058807.cif.'
_cod_database_code 7058804
_shelx_shelxl_version_number 2018/3
_shelx_space_group_comment
;
The symmetry employed for this shelxl refinement is uniquely defined
by the following loop, which should always be used as a source of
symmetry information in preference to the above space-group names.
They are only intended as comments.
;
_shelx_estimated_absorpt_t_max 0.991
_shelx_estimated_absorpt_t_min 0.941
_olex2_refinement_description
;
1. Fixed Uiso
 At 1.2 times of:
  All C(H) groups, All C(H,H) groups
 At 1.5 times of:
  All C(H,H,H) groups
2.a Secondary CH2 refined with riding coordinates:
 C15(H15A,H15B), C17(H17A,H17B)
2.b Me refined with riding coordinates:
 C7(H7A,H7B,H7C), C14(H14A,H14B,H14C), C18(H18A,H18B,H18C), C19(H19A,H19B,H19C)
2.c Aromatic/amide H refined with riding coordinates:
 C2(H2), C3(H3), C5(H5), C6(H6), C9(H9), C10(H10), C12(H12), C13(H13)
;
_olex2_submission_special_instructions 'No special instructions were received'

loop_
_space_group_symop_operation_xyz
'x, y, z'
'-x+1/2, y+1/2, -z+1/2'
'-x, -y, -z'
'x-1/2, -y-1/2, z-1/2'

loop_
_atom_site_label
_atom_site_type_symbol
_atom_site_fract_x
_atom_site_fract_y
_atom_site_fract_z
_atom_site_U_iso_or_equiv
_atom_site_adp_type
_atom_site_occupancy
_atom_site_site_symmetry_order
_atom_site_calc_flag
_atom_site_refinement_flags_posn
P1 P 0.90327(13) 0.16935(7) 0.13527(9) 0.0558(4) Uani 1 1 d .
P2 P 0.89331(13) 0.01360(7) 0.28717(10) 0.0564(4) Uani 1 1 d .
S1 S 0.79771(16) 0.22554(9) 0.00014(12) 0.0898(6) Uani 1 1 d .
S2 S 0.80813(12) 0.06950(7) 0.12287(10) 0.0594(4) Uani 1 1 d .
S3 S 0.78057(15) -0.06721(8) 0.27300(14) 0.0828(5) Uani 1 1 d .
O1 O 0.9251(3) 0.20147(16) 0.2610(2) 0.0564(8) Uani 1 1 d .
O2 O 1.4343(4) 0.1192(2) 0.1691(3) 0.0827(11) Uani 1 1 d .
O3 O 0.9107(3) 0.07238(16) 0.3852(2) 0.0571(8) Uani 1 1 d .
O4 O 1.4289(4) -0.0523(2) 0.3509(4) 0.0971(13) Uani 1 1 d .
C1 C 1.0638(5) 0.1519(2) 0.1495(3) 0.0509(11) Uani 1 1 d .
C2 C 1.1671(5) 0.1903(3) 0.2270(4) 0.0653(14) Uani 1 1 d .
H2 H 1.153906 0.224737 0.276761 0.078 Uiso 1 1 calc R
C3 C 1.2885(5) 0.1784(3) 0.2314(4) 0.0671(14) Uani 1 1 d .
H3 H 1.357126 0.204696 0.284058 0.081 Uiso 1 1 calc R
C4 C 1.3095(5) 0.1276(3) 0.1580(4) 0.0598(13) Uani 1 1 d .
C5 C 1.2082(5) 0.0894(3) 0.0795(4) 0.0669(14) Uani 1 1 d .
H5 H 1.221738 0.055324 0.029344 0.080 Uiso 1 1 calc R
C6 C 1.0861(5) 0.1017(3) 0.0754(4) 0.0602(13) Uani 1 1 d .
H6 H 1.017456 0.075930 0.021814 0.072 Uiso 1 1 calc R
C7 C 1.4591(6) 0.0658(4) 0.0965(6) 0.117(3) Uani 1 1 d .
H7A H 1.549184 0.065051 0.112168 0.175 Uiso 1 1 calc R
H7B H 1.432943 0.018924 0.113492 0.175 Uiso 1 1 calc R
H7C H 1.411779 0.077522 0.014796 0.175 Uiso 1 1 calc R
C8 C 1.0552(4) -0.0078(2) 0.3115(4) 0.0532(11) Uani 1 1 d .
C9 C 1.1584(5) 0.0360(3) 0.3800(4) 0.0623(13) Uani 1 1 d .
H9 H 1.143691 0.077034 0.417469 0.075 Uiso 1 1 calc R
C10 C 1.2806(5) 0.0188(3) 0.3921(4) 0.0694(14) Uani 1 1 d .
H10 H 1.348791 0.047823 0.438778 0.083 Uiso 1 1 calc R
C11 C 1.3037(5) -0.0413(3) 0.3355(5) 0.0676(14) Uani 1 1 d .
C12 C 1.2035(5) -0.0852(3) 0.2677(4) 0.0681(14) Uani 1 1 d .
H12 H 1.218711 -0.125793 0.229671 0.082 Uiso 1 1 calc R
C13 C 1.0795(5) -0.0682(3) 0.2566(4) 0.0621(13) Uani 1 1 d .
H13 H 1.011770 -0.098022 0.211511 0.074 Uiso 1 1 calc R
C14 C 1.4604(7) -0.1160(4) 0.3038(7) 0.124(3) Uani 1 1 d .
H14A H 1.550829 -0.116556 0.321037 0.185 Uiso 1 1 calc R
H14B H 1.437858 -0.157842 0.338471 0.185 Uiso 1 1 calc R
H14C H 1.413778 -0.116812 0.219648 0.185 Uiso 1 1 calc R
C15 C 0.8161(5) 0.2241(3) 0.2880(4) 0.0656(14) Uani 1 1 d .
H15A H 0.737476 0.208830 0.224384 0.079 Uiso 1 1 calc R
H15B H 0.815062 0.276709 0.292515 0.079 Uiso 1 1 calc R
C16 C 0.8198(5) 0.1922(3) 0.4039(4) 0.0584(12) Uani 1 1 d .
C17 C 0.8007(5) 0.1101(3) 0.3953(4) 0.0677(14) Uani 1 1 d .
H17A H 0.788547 0.092753 0.465009 0.081 Uiso 1 1 calc R
H17B H 0.723820 0.098721 0.326802 0.081 Uiso 1 1 calc R
C18 C 0.9449(5) 0.2116(3) 0.5058(4) 0.0805(17) Uani 1 1 d .
H18A H 0.945006 0.190962 0.577767 0.121 Uiso 1 1 calc R
H18B H 1.016000 0.192542 0.490136 0.121 Uiso 1 1 calc R
H18C H 0.952541 0.263534 0.513575 0.121 Uiso 1 1 calc R
C19 C 0.7044(6) 0.2232(3) 0.4247(5) 0.0897(19) Uani 1 1 d .
H19A H 0.703461 0.204302 0.497378 0.135 Uiso 1 1 calc R
H19B H 0.710608 0.275297 0.429308 0.135 Uiso 1 1 calc R
H19C H 0.626676 0.209519 0.360393 0.135 Uiso 1 1 calc R

loop_
_atom_site_aniso_label
_atom_site_aniso_U_11
_atom_site_aniso_U_22
_atom_site_aniso_U_33
_atom_site_aniso_U_23
_atom_site_aniso_U_13
_atom_site_aniso_U_12
P1 0.0634(9) 0.0564(8) 0.0464(6) 0.0004(5) 0.0198(6) 0.0057(7)
P2 0.0616(9) 0.0483(7) 0.0631(7) -0.0037(6) 0.0282(6) -0.0012(6)
S1 0.0987(13) 0.1019(12) 0.0630(8) 0.0265(8) 0.0245(8) 0.0314(10)
S2 0.0546(8) 0.0632(8) 0.0550(7) -0.0100(6) 0.0151(6) -0.0007(6)
S3 0.0792(11) 0.0627(9) 0.1176(12) -0.0069(8) 0.0501(9) -0.0134(8)
O1 0.066(2) 0.0578(19) 0.0520(16) -0.0065(14) 0.0297(15) 0.0047(17)
O2 0.061(3) 0.099(3) 0.090(2) -0.022(2) 0.031(2) -0.005(2)
O3 0.065(2) 0.0547(19) 0.0578(17) -0.0047(15) 0.0299(16) 0.0100(17)
O4 0.063(3) 0.095(3) 0.134(3) -0.015(3) 0.038(2) 0.007(2)
C1 0.063(3) 0.050(3) 0.042(2) 0.000(2) 0.022(2) 0.004(2)
C2 0.069(4) 0.068(3) 0.056(3) -0.019(2) 0.021(3) -0.001(3)
C3 0.055(4) 0.072(3) 0.068(3) -0.017(3) 0.016(3) -0.007(3)
C4 0.057(3) 0.061(3) 0.064(3) -0.001(2) 0.026(3) 0.005(3)
C5 0.071(4) 0.069(3) 0.069(3) -0.017(3) 0.036(3) -0.006(3)
C6 0.052(3) 0.068(3) 0.060(3) -0.015(2) 0.021(2) -0.007(3)
C7 0.084(5) 0.144(7) 0.138(6) -0.040(5) 0.058(4) 0.012(5)
C8 0.053(3) 0.046(3) 0.059(2) 0.002(2) 0.020(2) 0.004(2)
C9 0.073(4) 0.055(3) 0.060(3) -0.001(2) 0.027(3) 0.006(3)
C10 0.060(4) 0.070(4) 0.077(3) -0.004(3) 0.025(3) -0.001(3)
C11 0.052(4) 0.070(3) 0.084(3) 0.006(3) 0.029(3) 0.006(3)
C12 0.066(4) 0.063(3) 0.083(3) -0.007(3) 0.037(3) 0.003(3)
C13 0.061(4) 0.055(3) 0.072(3) -0.005(2) 0.028(3) -0.001(3)
C14 0.084(5) 0.108(6) 0.198(8) -0.020(5) 0.077(5) 0.017(4)
C15 0.082(4) 0.056(3) 0.065(3) 0.004(2) 0.035(3) 0.020(3)
C16 0.064(3) 0.058(3) 0.058(3) -0.005(2) 0.029(2) 0.007(3)
C17 0.080(4) 0.070(3) 0.068(3) -0.005(3) 0.045(3) 0.004(3)
C18 0.091(5) 0.085(4) 0.068(3) -0.019(3) 0.033(3) -0.007(3)
C19 0.099(5) 0.095(4) 0.092(4) -0.011(3) 0.055(4) 0.027(4)

loop_
_atom_type_symbol
_atom_type_description
_atom_type_scat_dispersion_real
_atom_type_scat_dispersion_imag
_atom_type_scat_source
C C 0.0033 0.0016 'International Tables Vol C Tables 4.2.6.8 and 6.1.1.4'
H H 0.0000 0.0000 'International Tables Vol C Tables 4.2.6.8 and 6.1.1.4'
O O 0.0106 0.0060 'International Tables Vol C Tables 4.2.6.8 and 6.1.1.4'
P P 0.1023 0.0942 'International Tables Vol C Tables 4.2.6.8 and 6.1.1.4'
S S 0.1246 0.1234 'International Tables Vol C Tables 4.2.6.8 and 6.1.1.4'

loop_
_geom_angle_atom_site_label_1
_geom_angle_atom_site_label_2
_geom_angle_atom_site_label_3
_geom_angle
S1 P1 S2 106.04(9)
O1 P1 S1 116.81(14)
O1 P1 S2 106.31(13)
O1 P1 C1 101.59(18)
C1 P1 S1 116.77(15)
C1 P1 S2 108.75(16)
S3 P2 S2 104.20(8)
O3 P2 S2 105.58(13)
O3 P2 S3 118.99(14)
O3 P2 C8 101.9(2)
C8 P2 S2 109.03(15)
C8 P2 S3 116.49(17)
P1 S2 P2 108.69(7)
C15 O1 P1 120.1(3)
C4 O2 C7 117.2(4)
C17 O3 P2 121.9(3)
C11 O4 C14 118.4(5)
C2 C1 P1 122.2(4)
C2 C1 C6 118.3(5)
C6 C1 P1 119.4(4)
C1 C2 H2 119.6
C3 C2 C1 120.9(5)
C3 C2 H2 119.6
C2 C3 H3 119.9
C2 C3 C4 120.2(5)
C4 C3 H3 119.9
O2 C4 C3 116.1(5)
C5 C4 O2 124.0(5)
C5 C4 C3 119.9(5)
C4 C5 H5 120.2
C4 C5 C6 119.6(5)
C6 C5 H5 120.2
C1 C6 H6 119.4
C5 C6 C1 121.2(4)
C5 C6 H6 119.4
O2 C7 H7A 109.5
O2 C7 H7B 109.5
O2 C7 H7C 109.5
H7A C7 H7B 109.5
H7A C7 H7C 109.5
H7B C7 H7C 109.5
C9 C8 P2 122.5(4)
C13 C8 P2 118.7(4)
C13 C8 C9 118.8(5)
C8 C9 H9 119.9
C10 C9 C8 120.3(5)
C10 C9 H9 119.9
C9 C10 H10 119.7
C9 C10 C11 120.5(5)
C11 C10 H10 119.7
O4 C11 C10 115.6(5)
O4 C11 C12 124.2(5)
C12 C11 C10 120.1(5)
C11 C12 H12 120.3
C11 C12 C13 119.3(5)
C13 C12 H12 120.3
C8 C13 C12 121.0(5)
C8 C13 H13 119.5
C12 C13 H13 119.5
O4 C14 H14A 109.5
O4 C14 H14B 109.5
O4 C14 H14C 109.5
H14A C14 H14B 109.5
H14A C14 H14C 109.5
H14B C14 H14C 109.5
O1 C15 H15A 109.1
O1 C15 H15B 109.1
O1 C15 C16 112.4(4)
H15A C15 H15B 107.9
C16 C15 H15A 109.1
C16 C15 H15B 109.1
C15 C16 C17 111.4(4)
C15 C16 C18 111.0(4)
C15 C16 C19 107.0(4)
C17 C16 C19 105.9(5)
C18 C16 C17 110.5(4)
C18 C16 C19 110.9(4)
O3 C17 C16 111.9(4)
O3 C17 H17A 109.2
O3 C17 H17B 109.2
C16 C17 H17A 109.2
C16 C17 H17B 109.2
H17A C17 H17B 107.9
C16 C18 H18A 109.5
C16 C18 H18B 109.5
C16 C18 H18C 109.5
H18A C18 H18B 109.5
H18A C18 H18C 109.5
H18B C18 H18C 109.5
C16 C19 H19A 109.5
C16 C19 H19B 109.5
C16 C19 H19C 109.5
H19A C19 H19B 109.5
H19A C19 H19C 109.5
H19B C19 H19C 109.5

loop_
_geom_bond_atom_site_label_1
_geom_bond_atom_site_label_2
_geom_bond_distance
P1 S1 1.9261(18)
P1 S2 2.1028(18)
P1 O1 1.578(3)
P1 C1 1.782(5)
P2 S2 2.1314(17)
P2 S3 1.9203(19)
P2 O3 1.571(3)
P2 C8 1.779(5)
O1 C15 1.453(5)
O2 C4 1.371(6)
O2 C7 1.422(6)
O3 C17 1.468(6)
O4 C11 1.367(6)
O4 C14 1.409(7)
C1 C2 1.381(6)
C1 C6 1.383(6)
C2 H2 0.9300
C2 C3 1.368(7)
C3 H3 0.9300
C3 C4 1.379(6)
C4 C5 1.371(6)
C5 H5 0.9300
C5 C6 1.379(6)
C6 H6 0.9300
C7 H7A 0.9600
C7 H7B 0.9600
C7 H7C 0.9600
C8 C9 1.400(6)
C8 C13 1.379(6)
C9 H9 0.9300
C9 C10 1.367(7)
C10 H10 0.9300
C10 C11 1.383(7)
C11 C12 1.377(7)
C12 H12 0.9300
C12 C13 1.389(7)
C13 H13 0.9300
C14 H14A 0.9600
C14 H14B 0.9600
C14 H14C 0.9600
C15 H15A 0.9700
C15 H15B 0.9700
C15 C16 1.521(6)
C16 C17 1.523(6)
C16 C18 1.524(7)
C16 C19 1.531(7)
C17 H17A 0.9700
C17 H17B 0.9700
C18 H18A 0.9600
C18 H18B 0.9600
C18 H18C 0.9600
C19 H19A 0.9600
C19 H19B 0.9600
C19 H19C 0.9600

loop_
_geom_torsion_atom_site_label_1
_geom_torsion_atom_site_label_2
_geom_torsion_atom_site_label_3
_geom_torsion_atom_site_label_4
_geom_torsion
P1 O1 C15 C16 130.0(4)
P1 C1 C2 C3 -176.4(4)
P1 C1 C6 C5 176.7(4)
P2 O3 C17 C16 -130.4(3)
P2 C8 C9 C10 -177.3(4)
P2 C8 C13 C12 176.6(4)
S1 P1 O1 C15 51.4(3)
S1 P1 C1 C2 101.9(4)
S1 P1 C1 C6 -73.6(4)
S2 P1 O1 C15 -66.7(3)
S2 P1 C1 C2 -138.2(4)
S2 P1 C1 C6 46.3(4)
S2 P2 O3 C17 62.4(3)
S2 P2 C8 C9 95.9(4)
S2 P2 C8 C13 -81.2(4)
S3 P2 O3 C17 -54.1(3)
S3 P2 C8 C9 -146.6(3)
S3 P2 C8 C13 36.3(4)
O1 P1 C1 C2 -26.4(4)
O1 P1 C1 C6 158.1(3)
O1 C15 C16 C17 -67.6(6)
O1 C15 C16 C18 56.0(5)
O1 C15 C16 C19 177.1(4)
O2 C4 C5 C6 179.8(5)
O3 P2 C8 C9 -15.4(4)
O3 P2 C8 C13 167.5(3)
O4 C11 C12 C13 -178.9(5)
C1 P1 O1 C15 179.6(3)
C1 C2 C3 C4 0.1(8)
C2 C1 C6 C5 1.0(7)
C2 C3 C4 O2 -179.7(5)
C2 C3 C4 C5 0.6(8)
C3 C4 C5 C6 -0.5(8)
C4 C5 C6 C1 -0.3(8)
C6 C1 C2 C3 -0.9(7)
C7 O2 C4 C3 178.5(5)
C7 O2 C4 C5 -1.9(8)
C8 P2 O3 C17 176.2(3)
C8 C9 C10 C11 1.0(7)
C9 C8 C13 C12 -0.6(7)
C9 C10 C11 O4 178.2(5)
C9 C10 C11 C12 -1.0(8)
C10 C11 C12 C13 0.2(8)
C11 C12 C13 C8 0.6(7)
C13 C8 C9 C10 -0.2(7)
C14 O4 C11 C10 174.8(5)
C14 O4 C11 C12 -6.0(8)
C15 C16 C17 O3 68.9(5)
C18 C16 C17 O3 -55.1(5)
C19 C16 C17 O3 -175.2(4)
